data_7002102
loop_
_publ_author_name
'Berding, Joris'
'van Dijkman, Thomas F.'
'Lutz, Martin'
'Spek, Anthony L.'
'Bouwman, Elisabeth'

_publ_section_title
;
 N-donor functionalized N-heterocyclic carbene nickel(II) complexes in
 the Kumada coupling
;
_journal_issue 35
_journal_name_full 'Dalton Transactions'
_journal_page_first 6948
_journal_paper_doi 10.1039/b905036a
_journal_year 2009
_chemical_formula_moiety 'C44 H34 N8 Ni'
_chemical_formula_sum 'C44 H34 N8 Ni'
_chemical_formula_weight 733.50
_chemical_name_systematic
;
?
;
_space_group_IT_number 2
_symmetry_cell_setting triclinic
_symmetry_space_group_name_Hall '-P 1'
_symmetry_space_group_name_H-M 'P -1'
_atom_sites_solution_hydrogens geom
_atom_sites_solution_primary direct
_atom_sites_solution_secondary difmap
_audit_creation_method SHELXL-97
_cell_angle_alpha 109.7758(8)
_cell_angle_beta 103.2347(6)
_cell_angle_gamma 95.7404(5)
_cell_formula_units_Z 2
_cell_length_a 12.5841(1)
_cell_length_b 13.4533(2)
_cell_length_c 15.7310(2)
_cell_measurement_reflns_used 55881
_cell_measurement_temperature 150(2)
_cell_measurement_theta_max 27.48
_cell_measurement_theta_min 1.02
_cell_volume 2393.36(5)
_computing_cell_refinement HKL2000
_computing_data_collection 'Nonius COLLECT'
_computing_data_reduction 'HKL2000, Sortav, Squeeze'
_computing_structure_refinement 'SHELXL-97 (Sheldrick, 1997)'
_computing_structure_solution 'SHELXS-97 (Sheldrick, 1990)'
_diffrn_ambient_temperature 150(2)
_diffrn_measured_fraction_theta_full 0.989
_diffrn_measured_fraction_theta_max 0.989
_diffrn_measurement_device_type 'Nonius KappaCCD'
_diffrn_measurement_method '\f and \w scans'
_diffrn_radiation_monochromator graphite
_diffrn_radiation_source 'rotating anode'
_diffrn_radiation_type MoK\a
_diffrn_radiation_wavelength 0.71073
_diffrn_reflns_av_R_equivalents 0.0514
_diffrn_reflns_av_sigmaI/netI 0.0488
_diffrn_reflns_limit_h_max 16
_diffrn_reflns_limit_h_min -16
_diffrn_reflns_limit_k_max 17
_diffrn_reflns_limit_k_min -17
_diffrn_reflns_limit_l_max 20
_diffrn_reflns_limit_l_min -20
_diffrn_reflns_number 44462
_diffrn_reflns_theta_full 27.48
_diffrn_reflns_theta_max 27.48
_diffrn_reflns_theta_min 1.43
_exptl_absorpt_coefficient_mu 0.439
_exptl_absorpt_correction_T_max 0.92
_exptl_absorpt_correction_T_min 0.76
_exptl_absorpt_correction_type multi-scan
_exptl_absorpt_process_details 'Sortav (Blessing, 1995)'
_exptl_crystal_colour yellow
_exptl_crystal_density_diffrn 1.018
_exptl_crystal_density_method 'not measured'
_exptl_crystal_description block
_exptl_crystal_F_000 764
_exptl_crystal_size_max 0.30
_exptl_crystal_size_mid 0.30
_exptl_crystal_size_min 0.20
_platon_squeeze_details
;
;
_refine_diff_density_max 0.325
_refine_diff_density_min -0.391
_refine_diff_density_rms 0.041
_refine_ls_extinction_method none
_refine_ls_goodness_of_fit_ref 1.061
_refine_ls_hydrogen_treatment constr
_refine_ls_matrix_type full
_refine_ls_number_parameters 481
_refine_ls_number_reflns 10861
_refine_ls_number_restraints 0
_refine_ls_restrained_S_all 1.061
_refine_ls_R_factor_all 0.0534
_refine_ls_R_factor_gt 0.0404
_refine_ls_shift/su_max 0.000
_refine_ls_shift/su_mean 0.000
_refine_ls_structure_factor_coef Fsqd
_refine_ls_weighting_details 'calc w=1/[\s^2^(Fo^2^)+(0.0513P)^2^+0.0000P] where P=(Fo^2^+2Fc^2^)/3'
_refine_ls_weighting_scheme calc
_refine_ls_wR_factor_gt 0.1009
_refine_ls_wR_factor_ref 0.1050
_reflns_number_gt 7719
_reflns_number_total 10861
_reflns_threshold_expression I>2\s(I)
_cod_data_source_file b905036a.txt
_cod_data_source_block s4144a
_cod_database_code 7002102

loop_
_symmetry_equiv_pos_as_xyz
'x, y, z'
'-x, -y, -z'

loop_
_atom_site_label
_atom_site_type_symbol
_atom_site_fract_x
_atom_site_fract_y
_atom_site_fract_z
_atom_site_U_iso_or_equiv
_atom_site_adp_type
_atom_site_occupancy
_atom_site_symmetry_multiplicity
_atom_site_calc_flag
_atom_site_refinement_flags
_atom_site_disorder_assembly
_atom_site_disorder_group
Ni1 Ni 0.0000 0.0000 0.0000 0.04160(10) Uani 1 2 d S . .
N11 N 0.07704(12) 0.18095(13) -0.05449(10) 0.0462(4) Uani 1 1 d . . .
C12 C 0.08547(13) 0.12968(15) 0.00666(11) 0.0451(4) Uani 1 1 d . . .
N13 N 0.16504(12) 0.19580(14) 0.08537(10) 0.0521(4) Uani 1 1 d . . .
C14 C 0.20576(15) 0.28923(17) 0.07503(15) 0.0579(5) Uani 1 1 d . . .
C15 C 0.14953(16) 0.28023(18) -0.01361(15) 0.0581(5) Uani 1 1 d . . .
C16 C -0.00344(15) 0.14471(16) -0.14725(11) 0.0497(4) Uani 1 1 d . . .
H16A H -0.0186 0.0651 -0.1752 0.060 Uiso 1 1 calc R . .
H16B H 0.0293 0.1717 -0.1887 0.060 Uiso 1 1 calc R . .
C17 C 0.18767(15) 0.17290(19) 0.17153(13) 0.0597(5) Uani 1 1 d . . .
H17A H 0.2365 0.2362 0.2247 0.072 Uiso 1 1 calc R . .
H17B H 0.2262 0.1111 0.1637 0.072 Uiso 1 1 calc R . .
C18 C 0.08028(15) 0.14724(17) 0.19192(12) 0.0538(5) Uani 1 1 d . . .
N19 N 0.06410(13) 0.18863(16) 0.27571(10) 0.0658(5) Uani 1 1 d . . .
N110 N -0.00925(11) 0.08001(13) 0.12128(9) 0.0453(4) Uani 1 1 d . . .
C111 C -0.09297(14) 0.07971(16) 0.16414(11) 0.0460(4) Uani 1 1 d . . .
C112 C -0.20448(16) 0.02830(17) 0.12976(14) 0.0535(5) Uani 1 1 d . . .
H112 H -0.2364 -0.0157 0.0652 0.064 Uiso 1 1 calc R . .
C113 C -0.26682(18) 0.04402(19) 0.19361(16) 0.0642(5) Uani 1 1 d . . .
H113 H -0.3428 0.0092 0.1724 0.077 Uiso 1 1 calc R . .
C114 C -0.2209(2) 0.1096(2) 0.28814(15) 0.0684(6) Uani 1 1 d . . .
H114 H -0.2660 0.1185 0.3300 0.082 Uiso 1 1 calc R . .
C115 C -0.11174(19) 0.1615(2) 0.32181(14) 0.0677(6) Uani 1 1 d . . .
H115 H -0.0811 0.2072 0.3861 0.081 Uiso 1 1 calc R . .
C116 C -0.04753(16) 0.14538(18) 0.25961(12) 0.0575(5) Uani 1 1 d . . .
C117 C -0.11162(15) 0.18283(15) -0.14340(11) 0.0475(4) Uani 1 1 d . . .
C118 C -0.17337(17) 0.15872(18) -0.08847(14) 0.0580(5) Uani 1 1 d . . .
H118 H -0.1461 0.1200 -0.0503 0.070 Uiso 1 1 calc R . .
C119 C -0.27469(17) 0.1904(2) -0.08856(15) 0.0674(6) Uani 1 1 d . . .
H119 H -0.3159 0.1752 -0.0494 0.081 Uiso 1 1 calc R . .
C120 C -0.31573(18) 0.24432(19) -0.14577(15) 0.0693(6) Uani 1 1 d . . .
H120 H -0.3859 0.2649 -0.1470 0.083 Uiso 1 1 calc R . .
C121 C -0.25494(19) 0.26810(18) -0.20085(14) 0.0667(6) Uani 1 1 d . . .
H121 H -0.2832 0.3051 -0.2403 0.080 Uiso 1 1 calc R . .
C122 C -0.15256(17) 0.23840(16) -0.19917(12) 0.0546(5) Uani 1 1 d . . .
H122 H -0.1102 0.2563 -0.2366 0.066 Uiso 1 1 calc R . .
C123 C 0.1673(2) 0.3621(2) -0.0473(2) 0.0763(7) Uani 1 1 d . . .
H123 H 0.1279 0.3553 -0.1088 0.092 Uiso 1 1 calc R . .
C124 C 0.2433(3) 0.4515(2) 0.0115(3) 0.0976(9) Uani 1 1 d . . .
H124 H 0.2580 0.5084 -0.0096 0.117 Uiso 1 1 calc R . .
C125 C 0.2996(2) 0.4625(2) 0.1005(3) 0.0968(9) Uani 1 1 d . . .
H125 H 0.3512 0.5274 0.1393 0.116 Uiso 1 1 calc R . .
C126 C 0.28459(17) 0.3825(2) 0.13686(19) 0.0801(8) Uani 1 1 d . . .
H126 H 0.3244 0.3903 0.1986 0.096 Uiso 1 1 calc R . .
Ni2 Ni 0.5000 0.0000 0.5000 0.03143(8) Uani 1 2 d S . .
N21 N 0.26201(10) 0.01922(10) 0.44271(8) 0.0335(3) Uani 1 1 d . . .
C22 C 0.34176(12) -0.03260(12) 0.47032(10) 0.0335(3) Uani 1 1 d . . .
N23 N 0.28805(10) -0.12665(10) 0.46706(8) 0.0343(3) Uani 1 1 d . . .
C24 C 0.17318(12) -0.13497(13) 0.43940(10) 0.0365(4) Uani 1 1 d . . .
C25 C 0.15695(12) -0.04119(13) 0.42391(10) 0.0344(3) Uani 1 1 d . . .
C26 C 0.28044(13) 0.12369(13) 0.43349(11) 0.0376(4) Uani 1 1 d . . .
H26A H 0.3134 0.1799 0.4971 0.045 Uiso 1 1 calc R . .
H26B H 0.2075 0.1389 0.4069 0.045 Uiso 1 1 calc R . .
C27 C 0.34818(14) -0.21018(14) 0.48113(12) 0.0412(4) Uani 1 1 d . . .
H27A H 0.2948 -0.2782 0.4624 0.049 Uiso 1 1 calc R . .
H27B H 0.3888 -0.1880 0.5485 0.049 Uiso 1 1 calc R . .
C28 C 0.42815(13) -0.22709(13) 0.42337(11) 0.0379(4) Uani 1 1 d . . .
N29 N 0.44170(12) -0.32345(11) 0.37177(11) 0.0479(4) Uani 1 1 d . . .
N210 N 0.48998(10) -0.14218(10) 0.41908(9) 0.0348(3) Uani 1 1 d . . .
C211 C 0.54760(13) -0.18703(14) 0.35554(11) 0.0401(4) Uani 1 1 d . . .
C212 C 0.62135(14) -0.14049(16) 0.31876(12) 0.0475(4) Uani 1 1 d . . .
H212 H 0.6408 -0.0647 0.3370 0.057 Uiso 1 1 calc R . .
C213 C 0.66440(16) -0.21077(19) 0.25446(14) 0.0658(6) Uani 1 1 d . . .
H213 H 0.7139 -0.1821 0.2274 0.079 Uiso 1 1 calc R . .
C214 C 0.63777(19) -0.3216(2) 0.22821(17) 0.0794(7) Uani 1 1 d . . .
H214 H 0.6706 -0.3666 0.1848 0.095 Uiso 1 1 calc R . .
C215 C 0.56530(18) -0.36759(18) 0.26339(17) 0.0727(7) Uani 1 1 d . . .
H215 H 0.5469 -0.4436 0.2446 0.087 Uiso 1 1 calc R . .
C216 C 0.51916(15) -0.29934(14) 0.32786(13) 0.0505(5) Uani 1 1 d . . .
C217 C 0.35500(13) 0.13206(14) 0.37264(11) 0.0390(4) Uani 1 1 d . . .
C218 C 0.37665(14) 0.04388(16) 0.30719(12) 0.0447(4) Uani 1 1 d . . .
H218 H 0.3445 -0.0268 0.2993 0.054 Uiso 1 1 calc R . .
C219 C 0.44547(16) 0.05822(19) 0.25272(14) 0.0576(5) Uani 1 1 d . . .
H219 H 0.4608 -0.0026 0.2082 0.069 Uiso 1 1 calc R . .
C220 C 0.49113(16) 0.1598(2) 0.26314(16) 0.0635(6) Uani 1 1 d . . .
H220 H 0.5386 0.1692 0.2262 0.076 Uiso 1 1 calc R . .
C221 C 0.46867(15) 0.24844(19) 0.32682(16) 0.0588(5) Uani 1 1 d . . .
H221 H 0.4989 0.3189 0.3328 0.071 Uiso 1 1 calc R . .
C222 C 0.40159(14) 0.23422(16) 0.38233(13) 0.0472(4) Uani 1 1 d . . .
H222 H 0.3876 0.2954 0.4274 0.057 Uiso 1 1 calc R . .
C223 C 0.05057(13) -0.02236(15) 0.39424(11) 0.0423(4) Uani 1 1 d . . .
H223 H 0.0389 0.0417 0.3837 0.051 Uiso 1 1 calc R . .
C224 C -0.03719(14) -0.10173(17) 0.38094(11) 0.0499(5) Uani 1 1 d . . .
H224 H -0.1111 -0.0920 0.3606 0.060 Uiso 1 1 calc R . .
C225 C -0.02042(14) -0.19520(17) 0.39649(12) 0.0509(5) Uani 1 1 d . . .
H225 H -0.0831 -0.2476 0.3865 0.061 Uiso 1 1 calc R . .
C226 C 0.08476(14) -0.21392(15) 0.42596(11) 0.0450(4) Uani 1 1 d . . .
H226 H 0.0961 -0.2780 0.4366 0.054 Uiso 1 1 calc R . .

loop_
_atom_site_aniso_label
_atom_site_aniso_U_11
_atom_site_aniso_U_22
_atom_site_aniso_U_33
_atom_site_aniso_U_23
_atom_site_aniso_U_13
_atom_site_aniso_U_12
Ni1 0.02720(16) 0.0698(2) 0.02889(15) 0.01718(14) 0.00790(12) 0.01855(14)
N11 0.0365(8) 0.0662(10) 0.0408(8) 0.0192(7) 0.0172(6) 0.0195(7)
C12 0.0286(8) 0.0698(12) 0.0348(9) 0.0127(8) 0.0110(7) 0.0198(8)
N13 0.0281(7) 0.0815(12) 0.0387(8) 0.0112(8) 0.0073(6) 0.0195(8)
C14 0.0336(10) 0.0657(13) 0.0653(13) 0.0080(10) 0.0199(9) 0.0152(9)
C15 0.0392(10) 0.0697(14) 0.0645(13) 0.0157(11) 0.0240(10) 0.0179(10)
C16 0.0515(11) 0.0719(12) 0.0337(9) 0.0202(8) 0.0190(8) 0.0294(9)
C17 0.0310(9) 0.0957(15) 0.0407(10) 0.0133(10) 0.0024(8) 0.0213(10)
C18 0.0376(10) 0.0900(14) 0.0307(9) 0.0165(9) 0.0050(7) 0.0305(10)
N19 0.0424(9) 0.1169(15) 0.0314(8) 0.0164(8) 0.0064(7) 0.0351(9)
N110 0.0333(7) 0.0719(10) 0.0326(7) 0.0184(7) 0.0092(6) 0.0225(7)
C111 0.0396(9) 0.0713(12) 0.0366(9) 0.0243(8) 0.0144(7) 0.0298(9)
C112 0.0463(11) 0.0741(13) 0.0506(11) 0.0245(9) 0.0241(9) 0.0296(10)
C113 0.0528(12) 0.0860(15) 0.0676(14) 0.0298(12) 0.0344(10) 0.0290(11)
C114 0.0718(15) 0.0995(17) 0.0636(14) 0.0401(12) 0.0466(12) 0.0484(13)
C115 0.0679(15) 0.1113(18) 0.0400(10) 0.0322(11) 0.0256(10) 0.0492(13)
C116 0.0511(11) 0.0942(15) 0.0374(10) 0.0283(10) 0.0140(8) 0.0414(11)
C117 0.0454(10) 0.0636(12) 0.0311(8) 0.0119(8) 0.0092(7) 0.0253(9)
C118 0.0486(11) 0.0868(14) 0.0477(10) 0.0283(10) 0.0175(9) 0.0323(10)
C119 0.0435(11) 0.1019(17) 0.0538(12) 0.0177(12) 0.0194(9) 0.0277(11)
C120 0.0485(12) 0.0891(15) 0.0495(12) 0.0028(11) 0.0005(10) 0.0359(11)
C121 0.0720(14) 0.0743(14) 0.0462(11) 0.0157(10) 0.0015(11) 0.0406(12)
C122 0.0637(12) 0.0617(12) 0.0344(9) 0.0120(8) 0.0090(8) 0.0266(10)
C123 0.0701(16) 0.0779(16) 0.0944(17) 0.0313(14) 0.0470(14) 0.0212(13)
C124 0.081(2) 0.082(2) 0.125(3) 0.0223(18) 0.0437(19) 0.0172(16)
C125 0.0707(18) 0.0586(16) 0.146(3) 0.0127(18) 0.041(2) 0.0106(13)
C126 0.0375(11) 0.0884(18) 0.0841(16) -0.0038(14) 0.0110(11) 0.0210(12)
Ni2 0.02262(14) 0.03784(16) 0.03172(15) 0.01151(12) 0.00435(11) 0.00936(11)
N21 0.0263(6) 0.0440(7) 0.0305(6) 0.0143(6) 0.0062(5) 0.0116(6)
C22 0.0278(8) 0.0402(9) 0.0288(8) 0.0104(6) 0.0039(6) 0.0090(7)
N23 0.0286(7) 0.0408(8) 0.0323(7) 0.0147(6) 0.0047(5) 0.0071(6)
C24 0.0284(8) 0.0511(10) 0.0261(7) 0.0108(7) 0.0063(6) 0.0070(7)
C25 0.0241(7) 0.0516(10) 0.0237(7) 0.0094(7) 0.0064(6) 0.0077(7)
C26 0.0309(8) 0.0462(9) 0.0399(9) 0.0192(7) 0.0087(7) 0.0171(7)
C27 0.0366(9) 0.0435(9) 0.0434(9) 0.0201(8) 0.0061(7) 0.0060(7)
C28 0.0312(8) 0.0401(9) 0.0399(9) 0.0166(7) 0.0015(7) 0.0096(7)
N29 0.0441(8) 0.0388(8) 0.0549(9) 0.0135(7) 0.0072(7) 0.0124(7)
N210 0.0267(6) 0.0381(7) 0.0340(7) 0.0086(6) 0.0039(5) 0.0091(6)
C211 0.0289(8) 0.0501(10) 0.0354(8) 0.0097(7) 0.0040(7) 0.0154(7)
C212 0.0315(9) 0.0625(11) 0.0385(9) 0.0081(8) 0.0066(7) 0.0116(8)
C213 0.0376(10) 0.0877(17) 0.0520(11) -0.0006(11) 0.0154(9) 0.0116(10)
C214 0.0558(14) 0.0825(17) 0.0745(15) -0.0103(12) 0.0269(12) 0.0232(12)
C215 0.0540(13) 0.0562(13) 0.0831(15) -0.0064(11) 0.0186(12) 0.0194(10)
C216 0.0424(10) 0.0442(10) 0.0520(10) 0.0061(8) 0.0027(8) 0.0184(8)
C217 0.0270(8) 0.0535(10) 0.0401(9) 0.0229(8) 0.0049(7) 0.0151(7)
C218 0.0344(9) 0.0629(11) 0.0417(9) 0.0229(8) 0.0107(7) 0.0186(8)
C219 0.0486(11) 0.0923(16) 0.0534(11) 0.0396(11) 0.0266(9) 0.0343(11)
C220 0.0383(10) 0.1134(19) 0.0700(14) 0.0642(14) 0.0222(10) 0.0284(12)
C221 0.0363(10) 0.0822(15) 0.0753(14) 0.0553(12) 0.0080(10) 0.0141(10)
C222 0.0362(9) 0.0598(11) 0.0524(10) 0.0327(9) 0.0052(8) 0.0145(8)
C223 0.0279(8) 0.0660(11) 0.0326(8) 0.0160(8) 0.0089(7) 0.0147(8)
C224 0.0264(8) 0.0827(14) 0.0330(9) 0.0139(9) 0.0063(7) 0.0089(9)
C225 0.0327(9) 0.0725(13) 0.0391(9) 0.0129(9) 0.0122(7) -0.0041(9)
C226 0.0392(9) 0.0555(11) 0.0355(9) 0.0133(8) 0.0107(7) 0.0003(8)

loop_
_atom_type_symbol
_atom_type_description
_atom_type_scat_dispersion_real
_atom_type_scat_dispersion_imag
_atom_type_scat_source
C C 0.0033 0.0016 'International Tables Vol C Tables 4.2.6.8 and 6.1.1.4'
H H 0.0000 0.0000 'International Tables Vol C Tables 4.2.6.8 and 6.1.1.4'
N N 0.0061 0.0033 'International Tables Vol C Tables 4.2.6.8 and 6.1.1.4'
Ni Ni 0.3393 1.1124 'International Tables Vol C Tables 4.2.6.8 and 6.1.1.4'

loop_
_geom_angle_atom_site_label_1
_geom_angle_atom_site_label_2
_geom_angle_atom_site_label_3
_geom_angle
_geom_angle_site_symmetry_1
_geom_angle_site_symmetry_3
_geom_angle_publ_flag
N110 Ni1 N110 180.0 . 2 ?
N110 Ni1 C12 93.59(7) . 2 ?
N110 Ni1 C12 86.41(7) 2 2 ?
N110 Ni1 C12 86.41(7) . . ?
N110 Ni1 C12 93.59(7) 2 . ?
C12 Ni1 C12 180.0 2 . ?
C12 N11 C15 110.47(15) . . ?
C12 N11 C16 126.04(16) . . ?
C15 N11 C16 123.23(16) . . ?
N11 C12 N13 105.58(16) . . ?
N11 C12 Ni1 131.53(13) . . ?
N13 C12 Ni1 122.60(13) . . ?
C12 N13 C14 111.02(16) . . ?
C12 N13 C17 121.15(17) . . ?
C14 N13 C17 127.20(16) . . ?
C15 C14 N13 106.25(17) . . ?
C15 C14 C126 121.3(2) . . ?
N13 C14 C126 132.4(2) . . ?
C14 C15 N11 106.66(19) . . ?
C14 C15 C123 122.0(2) . . ?
N11 C15 C123 131.3(2) . . ?
N11 C16 C117 112.63(13) . . ?
N11 C16 H16A 109.1 . . ?
C117 C16 H16A 109.1 . . ?
N11 C16 H16B 109.1 . . ?
C117 C16 H16B 109.1 . . ?
H16A C16 H16B 107.8 . . ?
N13 C17 C18 109.11(14) . . ?
N13 C17 H17A 109.9 . . ?
C18 C17 H17A 109.9 . . ?
N13 C17 H17B 109.9 . . ?
C18 C17 H17B 109.9 . . ?
H17A C17 H17B 108.3 . . ?
N19 C18 N110 116.16(17) . . ?
N19 C18 C17 123.64(17) . . ?
N110 C18 C17 120.17(15) . . ?
C18 N19 C116 102.99(15) . . ?
C18 N110 C111 104.07(14) . . ?
C18 N110 Ni1 122.99(11) . . ?
C111 N110 Ni1 132.59(12) . . ?
N110 C111 C112 132.13(16) . . ?
N110 C111 C116 107.31(16) . . ?
C112 C111 C116 120.57(16) . . ?
C113 C112 C111 117.30(19) . . ?
C113 C112 H112 121.4 . . ?
C111 C112 H112 121.4 . . ?
C112 C113 C114 121.6(2) . . ?
C112 C113 H113 119.2 . . ?
C114 C113 H113 119.2 . . ?
C115 C114 C113 121.16(18) . . ?
C115 C114 H114 119.4 . . ?
C113 C114 H114 119.4 . . ?
C114 C115 C116 118.1(2) . . ?
C114 C115 H115 120.9 . . ?
C116 C115 H115 120.9 . . ?
C115 C116 N19 129.34(19) . . ?
C115 C116 C111 121.2(2) . . ?
N19 C116 C111 109.45(16) . . ?
C118 C117 C122 119.14(17) . . ?
C118 C117 C16 121.15(16) . . ?
C122 C117 C16 119.64(17) . . ?
C117 C118 C119 120.54(19) . . ?
C117 C118 H118 119.7 . . ?
C119 C118 H118 119.7 . . ?
C120 C119 C118 119.8(2) . . ?
C120 C119 H119 120.1 . . ?
C118 C119 H119 120.1 . . ?
C121 C120 C119 119.87(19) . . ?
C121 C120 H120 120.1 . . ?
C119 C120 H120 120.1 . . ?
C120 C121 C122 120.2(2) . . ?
C120 C121 H121 119.9 . . ?
C122 C121 H121 119.9 . . ?
C117 C122 C121 120.4(2) . . ?
C117 C122 H122 119.8 . . ?
C121 C122 H122 119.8 . . ?
C124 C123 C15 117.0(3) . . ?
C124 C123 H123 121.5 . . ?
C15 C123 H123 121.5 . . ?
C123 C124 C125 122.0(3) . . ?
C123 C124 H124 119.0 . . ?
C125 C124 H124 119.0 . . ?
C124 C125 C126 122.9(3) . . ?
C124 C125 H125 118.6 . . ?
C126 C125 H125 118.6 . . ?
C125 C126 C14 114.9(3) . . ?
C125 C126 H126 122.6 . . ?
C14 C126 H126 122.6 . . ?
N210 Ni2 N210 180.0 2_656 . ?
N210 Ni2 C22 93.41(6) 2_656 . ?
N210 Ni2 C22 86.59(6) . . ?
N210 Ni2 C22 86.59(6) 2_656 2_656 ?
N210 Ni2 C22 93.41(6) . 2_656 ?
C22 Ni2 C22 180.0 . 2_656 ?
C22 N21 C25 110.20(13) . . ?
C22 N21 C26 126.13(13) . . ?
C25 N21 C26 123.66(12) . . ?
N21 C22 N23 106.33(13) . . ?
N21 C22 Ni2 132.17(12) . . ?
N23 C22 Ni2 121.30(11) . . ?
C22 N23 C24 111.11(13) . . ?
C22 N23 C27 121.56(13) . . ?
C24 N23 C27 126.97(13) . . ?
C226 C24 C25 121.76(15) . . ?
C226 C24 N23 132.77(16) . . ?
C25 C24 N23 105.46(13) . . ?
C24 C25 C223 121.31(15) . . ?
C24 C25 N21 106.87(13) . . ?
C223 C25 N21 131.81(16) . . ?
N21 C26 C217 114.75(13) . . ?
N21 C26 H26A 108.6 . . ?
C217 C26 H26A 108.6 . . ?
N21 C26 H26B 108.6 . . ?
C217 C26 H26B 108.6 . . ?
H26A C26 H26B 107.6 . . ?
N23 C27 C28 109.40(13) . . ?
N23 C27 H27A 109.8 . . ?
C28 C27 H27A 109.8 . . ?
N23 C27 H27B 109.8 . . ?
C28 C27 H27B 109.8 . . ?
H27A C27 H27B 108.2 . . ?
N29 C28 N210 115.88(15) . . ?
N29 C28 C27 123.81(15) . . ?
N210 C28 C27 120.28(14) . . ?
C28 N29 C216 103.21(14) . . ?
C28 N210 C211 104.61(13) . . ?
C28 N210 Ni2 122.57(11) . . ?
C211 N210 Ni2 132.29(11) . . ?
N210 C211 C212 131.76(16) . . ?
N210 C211 C216 106.98(15) . . ?
C212 C211 C216 121.26(16) . . ?
C213 C212 C211 116.51(19) . . ?
C213 C212 H212 121.7 . . ?
C211 C212 H212 121.7 . . ?
C212 C213 C214 122.3(2) . . ?
C212 C213 H213 118.9 . . ?
C214 C213 H213 118.9 . . ?
C215 C214 C213 121.5(2) . . ?
C215 C214 H214 119.3 . . ?
C213 C214 H214 119.3 . . ?
C214 C215 C216 118.0(2) . . ?
C214 C215 H215 121.0 . . ?
C216 C215 H215 121.0 . . ?
N29 C216 C215 130.22(19) . . ?
N29 C216 C211 109.26(15) . . ?
C215 C216 C211 120.5(2) . . ?
C218 C217 C222 119.04(16) . . ?
C218 C217 C26 123.58(16) . . ?
C222 C217 C26 117.37(15) . . ?
C217 C218 C219 120.19(19) . . ?
C217 C218 H218 119.9 . . ?
C219 C218 H218 119.9 . . ?
C220 C219 C218 120.1(2) . . ?
C220 C219 H219 119.9 . . ?
C218 C219 H219 119.9 . . ?
C219 C220 C221 120.32(18) . . ?
C219 C220 H220 119.8 . . ?
C221 C220 H220 119.8 . . ?
C220 C221 C222 119.6(2) . . ?
C220 C221 H221 120.2 . . ?
C222 C221 H221 120.2 . . ?
C217 C222 C221 120.72(19) . . ?
C217 C222 H222 119.6 . . ?
C221 C222 H222 119.6 . . ?
C224 C223 C25 116.49(17) . . ?
C224 C223 H223 121.8 . . ?
C25 C223 H223 121.8 . . ?
C223 C224 C225 121.92(16) . . ?
C223 C224 H224 119.0 . . ?
C225 C224 H224 119.0 . . ?
C226 C225 C224 121.69(16) . . ?
C226 C225 H225 119.2 . . ?
C224 C225 H225 119.2 . . ?
C225 C226 C24 116.83(17) . . ?
C225 C226 H226 121.6 . . ?
C24 C226 H226 121.6 . . ?

loop_
_geom_bond_atom_site_label_1
_geom_bond_atom_site_label_2
_geom_bond_distance
_geom_bond_site_symmetry_2
_geom_bond_publ_flag
Ni1 N110 1.8840(13) . ?
Ni1 N110 1.8840(13) 2 ?
Ni1 C12 1.9133(19) 2 ?
Ni1 C12 1.9133(19) . ?
N11 C12 1.352(2) . ?
N11 C15 1.392(3) . ?
N11 C16 1.461(2) . ?
C12 N13 1.355(2) . ?
N13 C14 1.384(3) . ?
N13 C17 1.462(3) . ?
C14 C15 1.370(3) . ?
C14 C126 1.410(3) . ?
C15 C123 1.394(3) . ?
C16 C117 1.509(2) . ?
C16 H16A 0.9900 . ?
C16 H16B 0.9900 . ?
C17 C18 1.493(3) . ?
C17 H17A 0.9900 . ?
C17 H17B 0.9900 . ?
C18 N19 1.318(2) . ?
C18 N110 1.366(2) . ?
N19 C116 1.396(3) . ?
N110 C111 1.375(2) . ?
C111 C112 1.395(3) . ?
C111 C116 1.404(3) . ?
C112 C113 1.385(3) . ?
C112 H112 0.9500 . ?
C113 C114 1.393(3) . ?
C113 H113 0.9500 . ?
C114 C115 1.371(3) . ?
C114 H114 0.9500 . ?
C115 C116 1.382(3) . ?
C115 H115 0.9500 . ?
C117 C118 1.379(3) . ?
C117 C122 1.381(3) . ?
C118 C119 1.384(3) . ?
C118 H118 0.9500 . ?
C119 C120 1.381(3) . ?
C119 H119 0.9500 . ?
C120 C121 1.371(3) . ?
C120 H120 0.9500 . ?
C121 C122 1.384(3) . ?
C121 H121 0.9500 . ?
C122 H122 0.9500 . ?
C123 C124 1.352(4) . ?
C123 H123 0.9500 . ?
C124 C125 1.367(4) . ?
C124 H124 0.9500 . ?
C125 C126 1.394(4) . ?
C125 H125 0.9500 . ?
C126 H126 0.9500 . ?
Ni2 N210 1.8776(13) 2_656 ?
Ni2 N210 1.8776(12) . ?
Ni2 C22 1.9070(15) . ?
Ni2 C22 1.9070(15) 2_656 ?
N21 C22 1.3518(19) . ?
N21 C25 1.3926(19) . ?
N21 C26 1.462(2) . ?
C22 N23 1.353(2) . ?
N23 C24 1.3921(19) . ?
N23 C27 1.465(2) . ?
C24 C226 1.384(2) . ?
C24 C25 1.389(2) . ?
C25 C223 1.391(2) . ?
C26 C217 1.508(2) . ?
C26 H26A 0.9900 . ?
C26 H26B 0.9900 . ?
C27 C28 1.488(2) . ?
C27 H27A 0.9900 . ?
C27 H27B 0.9900 . ?
C28 N29 1.328(2) . ?
C28 N210 1.347(2) . ?
N29 C216 1.389(3) . ?
N210 C211 1.379(2) . ?
C211 C212 1.401(3) . ?
C211 C216 1.406(2) . ?
C212 C213 1.385(3) . ?
C212 H212 0.9500 . ?
C213 C214 1.388(3) . ?
C213 H213 0.9500 . ?
C214 C215 1.368(4) . ?
C214 H214 0.9500 . ?
C215 C216 1.398(3) . ?
C215 H215 0.9500 . ?
C217 C218 1.381(2) . ?
C217 C222 1.383(2) . ?
C218 C219 1.393(3) . ?
C218 H218 0.9500 . ?
C219 C220 1.369(3) . ?
C219 H219 0.9500 . ?
C220 C221 1.376(3) . ?
C220 H220 0.9500 . ?
C221 C222 1.389(3) . ?
C221 H221 0.9500 . ?
C222 H222 0.9500 . ?
C223 C224 1.382(3) . ?
C223 H223 0.9500 . ?
C224 C225 1.387(3) . ?
C224 H224 0.9500 . ?
C225 C226 1.377(3) . ?
C225 H225 0.9500 . ?
C226 H226 0.9500 . ?

loop_
_geom_torsion_atom_site_label_1
_geom_torsion_atom_site_label_2
_geom_torsion_atom_site_label_3
_geom_torsion_atom_site_label_4
_geom_torsion
_geom_torsion_site_symmetry_1
_geom_torsion_site_symmetry_2
_geom_torsion_site_symmetry_3
_geom_torsion_site_symmetry_4
_geom_torsion_publ_flag
C15 N11 C12 N13 -1.26(18) . . . . ?
C16 N11 C12 N13 -175.54(14) . . . . ?
C15 N11 C12 Ni1 172.51(13) . . . . ?
C16 N11 C12 Ni1 -1.8(2) . . . . ?
N110 Ni1 C12 N11 -130.68(16) . . . . ?
N110 Ni1 C12 N11 49.32(16) 2 . . . ?
N110 Ni1 C12 N13 42.19(14) . . . . ?
N110 Ni1 C12 N13 -137.81(14) 2 . . . ?
N11 C12 N13 C14 0.94(18) . . . . ?
Ni1 C12 N13 C14 -173.52(12) . . . . ?
N11 C12 N13 C17 172.50(15) . . . . ?
Ni1 C12 N13 C17 -2.0(2) . . . . ?
C12 N13 C14 C15 -0.3(2) . . . . ?
C17 N13 C14 C15 -171.19(16) . . . . ?
C12 N13 C14 C126 177.3(2) . . . . ?
C17 N13 C14 C126 6.4(3) . . . . ?
N13 C14 C15 N11 -0.49(19) . . . . ?
C126 C14 C15 N11 -178.43(17) . . . . ?
N13 C14 C15 C123 178.15(18) . . . . ?
C126 C14 C15 C123 0.2(3) . . . . ?
C12 N11 C15 C14 1.11(19) . . . . ?
C16 N11 C15 C14 175.59(15) . . . . ?
C12 N11 C15 C123 -177.4(2) . . . . ?
C16 N11 C15 C123 -2.9(3) . . . . ?
C12 N11 C16 C117 87.4(2) . . . . ?
C15 N11 C16 C117 -86.2(2) . . . . ?
C12 N13 C17 C18 -48.1(2) . . . . ?
C14 N13 C17 C18 122.04(19) . . . . ?
N13 C17 C18 N19 -133.6(2) . . . . ?
N13 C17 C18 N110 44.4(3) . . . . ?
N110 C18 N19 C116 -0.4(2) . . . . ?
C17 C18 N19 C116 177.69(19) . . . . ?
N19 C18 N110 C111 1.2(2) . . . . ?
C17 C18 N110 C111 -176.93(18) . . . . ?
N19 C18 N110 Ni1 -172.71(14) . . . . ?
C17 C18 N110 Ni1 9.2(3) . . . . ?
C12 Ni1 N110 C18 134.55(15) 2 . . . ?
C12 Ni1 N110 C18 -45.45(15) . . . . ?
C12 Ni1 N110 C111 -37.42(17) 2 . . . ?
C12 Ni1 N110 C111 142.58(17) . . . . ?
C18 N110 C111 C112 178.9(2) . . . . ?
Ni1 N110 C111 C112 -8.0(3) . . . . ?
C18 N110 C111 C116 -1.5(2) . . . . ?
Ni1 N110 C111 C116 171.58(13) . . . . ?
N110 C111 C112 C113 178.88(19) . . . . ?
C116 C111 C112 C113 -0.7(3) . . . . ?
C111 C112 C113 C114 0.9(3) . . . . ?
C112 C113 C114 C115 0.1(4) . . . . ?
C113 C114 C115 C116 -1.2(3) . . . . ?
C114 C115 C116 N19 179.6(2) . . . . ?
C114 C115 C116 C111 1.4(3) . . . . ?
C18 N19 C116 C115 -179.0(2) . . . . ?
C18 N19 C116 C111 -0.6(2) . . . . ?
N110 C111 C116 C115 179.90(19) . . . . ?
C112 C111 C116 C115 -0.4(3) . . . . ?
N110 C111 C116 N19 1.4(2) . . . . ?
C112 C111 C116 N19 -178.97(18) . . . . ?
N11 C16 C117 C118 -57.1(3) . . . . ?
N11 C16 C117 C122 126.04(18) . . . . ?
C122 C117 C118 C119 -0.5(3) . . . . ?
C16 C117 C118 C119 -177.35(19) . . . . ?
C117 C118 C119 C120 1.6(3) . . . . ?
C118 C119 C120 C121 -1.3(3) . . . . ?
C119 C120 C121 C122 -0.1(3) . . . . ?
C118 C117 C122 C121 -0.9(3) . . . . ?
C16 C117 C122 C121 175.99(18) . . . . ?
C120 C121 C122 C117 1.2(3) . . . . ?
C14 C15 C123 C124 0.1(3) . . . . ?
N11 C15 C123 C124 178.4(2) . . . . ?
C15 C123 C124 C125 -0.7(4) . . . . ?
C123 C124 C125 C126 1.0(4) . . . . ?
C124 C125 C126 C14 -0.6(4) . . . . ?
C15 C14 C126 C125 0.0(3) . . . . ?
N13 C14 C126 C125 -177.3(2) . . . . ?
C25 N21 C22 N23 1.40(16) . . . . ?
C26 N21 C22 N23 -178.81(13) . . . . ?
C25 N21 C22 Ni2 176.28(11) . . . . ?
C26 N21 C22 Ni2 -3.9(2) . . . . ?
N210 Ni2 C22 N21 49.29(15) 2_656 . . . ?
N210 Ni2 C22 N21 -130.71(15) . . . . ?
N210 Ni2 C22 N23 -136.46(12) 2_656 . . . ?
N210 Ni2 C22 N23 43.54(12) . . . . ?
N21 C22 N23 C24 -1.39(16) . . . . ?
Ni2 C22 N23 C24 -176.95(10) . . . . ?
N21 C22 N23 C27 172.23(13) . . . . ?
Ni2 C22 N23 C27 -3.33(19) . . . . ?
C22 N23 C24 C226 -179.95(16) . . . . ?
C27 N23 C24 C226 6.9(3) . . . . ?
C22 N23 C24 C25 0.84(16) . . . . ?
C27 N23 C24 C25 -172.35(14) . . . . ?
C226 C24 C25 C223 0.1(2) . . . . ?
N23 C24 C25 C223 179.44(13) . . . . ?
C226 C24 C25 N21 -179.28(14) . . . . ?
N23 C24 C25 N21 0.04(15) . . . . ?
C22 N21 C25 C24 -0.90(16) . . . . ?
C26 N21 C25 C24 179.31(13) . . . . ?
C22 N21 C25 C223 179.78(15) . . . . ?
C26 N21 C25 C223 0.0(2) . . . . ?
C22 N21 C26 C217 53.5(2) . . . . ?
C25 N21 C26 C217 -126.73(15) . . . . ?
C22 N23 C27 C28 -46.89(19) . . . . ?
C24 N23 C27 C28 125.65(15) . . . . ?
N23 C27 C28 N29 -135.32(15) . . . . ?
N23 C27 C28 N210 42.83(19) . . . . ?
N210 C28 N29 C216 -1.03(18) . . . . ?
C27 C28 N29 C216 177.20(15) . . . . ?
N29 C28 N210 C211 2.24(18) . . . . ?
C27 C28 N210 C211 -176.06(14) . . . . ?
N29 C28 N210 Ni2 -170.37(11) . . . . ?
C27 C28 N210 Ni2 11.33(19) . . . . ?
C22 Ni2 N210 C28 -47.76(12) . . . . ?
C22 Ni2 N210 C28 132.24(12) 2_656 . . . ?
C22 Ni2 N210 C211 141.92(14) . . . . ?
C22 Ni2 N210 C211 -38.08(14) 2_656 . . . ?
C28 N210 C211 C212 176.99(17) . . . . ?
Ni2 N210 C211 C212 -11.4(3) . . . . ?
C28 N210 C211 C216 -2.41(16) . . . . ?
Ni2 N210 C211 C216 169.16(11) . . . . ?
N210 C211 C212 C213 -179.51(17) . . . . ?
C216 C211 C212 C213 -0.2(2) . . . . ?
C211 C212 C213 C214 -0.9(3) . . . . ?
C212 C213 C214 C215 1.3(4) . . . . ?
C213 C214 C215 C216 -0.7(4) . . . . ?
C28 N29 C216 C215 -178.8(2) . . . . ?
C28 N29 C216 C211 -0.62(18) . . . . ?
C214 C215 C216 N29 177.6(2) . . . . ?
C214 C215 C216 C211 -0.4(3) . . . . ?
N210 C211 C216 N29 1.95(18) . . . . ?
C212 C211 C216 N29 -177.53(15) . . . . ?
N210 C211 C216 C215 -179.70(17) . . . . ?
C212 C211 C216 C215 0.8(3) . . . . ?
N21 C26 C217 C218 19.8(2) . . . . ?
N21 C26 C217 C222 -161.72(13) . . . . ?
C222 C217 C218 C219 0.7(2) . . . . ?
C26 C217 C218 C219 179.20(15) . . . . ?
C217 C218 C219 C220 -0.6(3) . . . . ?
C218 C219 C220 C221 -0.6(3) . . . . ?
C219 C220 C221 C222 1.7(3) . . . . ?
C218 C217 C222 C221 0.4(2) . . . . ?
C26 C217 C222 C221 -178.19(15) . . . . ?
C220 C221 C222 C217 -1.6(3) . . . . ?
C24 C25 C223 C224 -0.2(2) . . . . ?
N21 C25 C223 C224 179.07(15) . . . . ?
C25 C223 C224 C225 0.1(2) . . . . ?
C223 C224 C225 C226 -0.1(3) . . . . ?
C224 C225 C226 C24 0.0(2) . . . . ?
C25 C24 C226 C225 0.0(2) . . . . ?
N23 C24 C226 C225 -179.15(16) . . . . ?

loop_
_platon_squeeze_void_nr
_platon_squeeze_void_average_x
_platon_squeeze_void_average_y
_platon_squeeze_void_average_z
_platon_squeeze_void_volume
_platon_squeeze_void_count_electrons
_platon_squeeze_void_content
1 -0.011 0.000 -0.014 852 367 ' '
